data_1500020
loop_
_publ_author_name
'Miguel A. Galindo'
'Miguel Quir\'os'
'M. Angustias Romero'
'Jorge A.R. Navarro'

_publ_contact_author_address
;
     Departamento de Qu\'imica Inorg\'anica
     Facultad de Ciencias
     Universidad de Granada
     18071 Granada
     SPAIN
;
_publ_contact_author_email mquiros@ugr.es
_publ_contact_author_fax 34-58-248526
_publ_contact_author_name 'Miguel Quir\'os'
_publ_contact_author_phone 34-58-240441
_publ_section_title
;
 Cyclic tetranuclear half-sandwich ruthenium(II) complexes with
 4,7-phenanthroline and hydroxo bridges: Crystal structure, solution
 behaviour and binding to nucleosides
;
_journal_name_full 'Journal of Inorganic Biochemistry'
_journal_page_first 1025
_journal_page_last 1032
_journal_paper_doi 10.1016/j.jinorgbio.2007.11.009
_journal_volume 102
_journal_year 2008
_chemical_formula_sum 'C68 H76 F12 N4 O16 Ru4 S4'
_chemical_formula_weight 1965.85
_chemical_name_systematic
;
 ?
;
_space_group_IT_number 2
_symmetry_cell_setting triclinic
_symmetry_space_group_name_Hall '-P 1'
_symmetry_space_group_name_H-M 'P -1'
_atom_sites_solution_hydrogens geom
_atom_sites_solution_primary direct
_atom_sites_solution_secondary difmap
_audit_creation_method SHELXL-97
_cell_angle_alpha 102.806(1)
_cell_angle_beta 102.335(1)
_cell_angle_gamma 107.799(1)
_cell_formula_units_Z 2
_cell_length_a 13.1234(6)
_cell_length_b 18.0169(9)
_cell_length_c 18.6161(9)
_cell_measurement_reflns_used 5619
_cell_measurement_temperature 298(2)
_cell_measurement_theta_max 24.82
_cell_measurement_theta_min 2.30
_cell_volume 3894.5(3)
_computing_cell_refinement 'Bruker SMART'
_computing_data_collection 'Bruker SMART'
_computing_data_reduction 'Bruker SAINT'
_computing_molecular_graphics 'Xtal_GX (S. Hall & D. du Boulay)'
_computing_publication_material 'SHELXL-97 (Sheldrick, 1997)'
_computing_structure_refinement 'SHELXL-97 (Sheldrick, 1997)'
_computing_structure_solution 'SHELXS-97 (Sheldrick, 1990)'
_diffrn_ambient_temperature 298(2)
_diffrn_detector_area_resol_mean 66.06
_diffrn_measured_fraction_theta_full 0.910
_diffrn_measured_fraction_theta_max 0.910
_diffrn_measurement_device_type 'Bruker SMART APEX CCD system'
_diffrn_measurement_method 'phi and omega scans'
_diffrn_radiation_monochromator graphite
_diffrn_radiation_source 'fine-focus sealed tube'
_diffrn_radiation_type MoK\a
_diffrn_radiation_wavelength 0.71073
_diffrn_reflns_av_R_equivalents 0.0279
_diffrn_reflns_av_sigmaI/netI 0.0388
_diffrn_reflns_limit_h_max 16
_diffrn_reflns_limit_h_min -17
_diffrn_reflns_limit_k_max 23
_diffrn_reflns_limit_k_min -22
_diffrn_reflns_limit_l_max 24
_diffrn_reflns_limit_l_min -24
_diffrn_reflns_number 46093
_diffrn_reflns_theta_full 28.37
_diffrn_reflns_theta_max 28.37
_diffrn_reflns_theta_min 1.43
_diffrn_standards_decay_% 0
_diffrn_standards_number 411
_exptl_absorpt_coefficient_mu 0.962
_exptl_absorpt_correction_T_max 0.8535
_exptl_absorpt_correction_T_min 0.7142
_exptl_absorpt_correction_type multi-scan
_exptl_crystal_colour orange
_exptl_crystal_density_diffrn 1.676
_exptl_crystal_density_method 'not measured'
_exptl_crystal_description 'irregular shape'
_exptl_crystal_F_000 1976
_exptl_crystal_size_max 0.49
_exptl_crystal_size_mid 0.22
_exptl_crystal_size_min 0.17
_refine_diff_density_max 1.874
_refine_diff_density_min -1.208
_refine_diff_density_rms 0.168
_refine_ls_extinction_method none
_refine_ls_goodness_of_fit_ref 1.072
_refine_ls_hydrogen_treatment constr
_refine_ls_matrix_type full
_refine_ls_number_parameters 852
_refine_ls_number_reflns 17722
_refine_ls_number_restraints 76
_refine_ls_restrained_S_all 1.080
_refine_ls_R_factor_all 0.1083
_refine_ls_R_factor_gt 0.0833
_refine_ls_shift/su_max 0.043
_refine_ls_shift/su_mean 0.001
_refine_ls_structure_factor_coef Fsqd
_refine_ls_weighting_details 'calc w=1/[\s^2^(Fo^2^)+(0.1700P)^2^+8.0000P] where P=(Fo^2^+2Fc^2^)/3'
_refine_ls_weighting_scheme calc
_refine_ls_wR_factor_gt 0.2636
_refine_ls_wR_factor_ref 0.2882
_reflns_number_gt 12120
_reflns_number_total 17722
_reflns_threshold_expression >2sigma(I)
_cod_data_source_file ruter2.cif
_cod_data_source_block ruter2
_cod_database_code 1500020

loop_
_symmetry_equiv_pos_as_xyz
'x, y, z'
'-x, -y, -z'

loop_
_atom_site_label
_atom_site_type_symbol
_atom_site_fract_x
_atom_site_fract_y
_atom_site_fract_z
_atom_site_U_iso_or_equiv
_atom_site_adp_type
_atom_site_occupancy
_atom_site_symmetry_multiplicity
_atom_site_calc_flag
_atom_site_refinement_flags
Ru1 Ru 0.26641(4) 0.74598(3) 0.28257(3) 0.04938(17) Uani 1 1 d .
Ru2 Ru 0.52671(4) 0.74846(3) 0.34074(3) 0.04899(17) Uani 1 1 d .
O1 O 0.3669(4) 0.6791(3) 0.2622(3) 0.0503(10) Uani 1 1 d .
O2 O 0.4209(4) 0.8113(4) 0.3818(3) 0.0664(15) Uani 1 1 d .
C1P C 0.1134(7) 0.7765(5) 0.2725(6) 0.069(2) Uani 1 1 d .
C11P C 0.0294(8) 0.7667(7) 0.3178(6) 0.087(3) Uani 1 1 d .
H11P H 0.0175 0.7156 0.3309 0.104 Uiso 1 1 d R
C12P C -0.0805(10) 0.7618(10) 0.2654(9) 0.127(5) Uani 1 1 d .
H12P H -0.0648 0.7994 0.2362 0.152 Uiso 1 1 d R
H13P H -0.1258 0.7759 0.2963 0.152 Uiso 1 1 d R
H14P H -0.1202 0.7071 0.2307 0.152 Uiso 1 1 d R
C13P C 0.0690(14) 0.8387(11) 0.3924(10) 0.168(8) Uani 1 1 d .
H15P H 0.0892 0.8895 0.3805 0.201 Uiso 1 1 d R
H16P H 0.1331 0.8378 0.4280 0.201 Uiso 1 1 d R
H17P H 0.0094 0.8341 0.4154 0.201 Uiso 1 1 d R
C2P C 0.0981(7) 0.7105(5) 0.2095(5) 0.065(2) Uani 1 1 d .
H2P H 0.0378 0.6616 0.1976 0.078 Uiso 1 1 d R
C3P C 0.1694(7) 0.7154(5) 0.1642(5) 0.066(2) Uani 1 1 d .
H3P H 0.1557 0.6701 0.1228 0.079 Uiso 1 1 d R
C4P C 0.2621(7) 0.7874(6) 0.1798(6) 0.078(3) Uani 1 1 d .
C41P C 0.3401(10) 0.7919(8) 0.1308(7) 0.099(4) Uani 1 1 d .
H41P H 0.3413 0.7384 0.1104 0.119 Uiso 1 1 d R
H42P H 0.4144 0.8290 0.1618 0.119 Uiso 1 1 d R
H43P H 0.3143 0.8111 0.0889 0.119 Uiso 1 1 d R
C5P C 0.2803(7) 0.8545(5) 0.2460(6) 0.075(2) Uani 1 1 d .
H5P H 0.3419 0.9028 0.2588 0.090 Uiso 1 1 d R
C6P C 0.2115(7) 0.8493(5) 0.2895(6) 0.077(2) Uani 1 1 d .
H6P H 0.2270 0.8940 0.3320 0.092 Uiso 1 1 d R
C1Q C 0.6967(8) 0.8322(7) 0.4122(8) 0.096(3) Uani 1 1 d .
C11Q C 0.7446(11) 0.8728(9) 0.5046(8) 0.117(4) Uani 1 1 d .
H11Q H 0.7220 0.8292 0.5281 0.141 Uiso 1 1 d R
C12Q C 0.7120(16) 0.9312(9) 0.5344(10) 0.157(7) Uani 1 1 d .
H12Q H 0.7559 0.9579 0.5876 0.189 Uiso 1 1 d R
H13Q H 0.6341 0.9081 0.5308 0.189 Uiso 1 1 d R
H14Q H 0.7222 0.9704 0.5064 0.189 Uiso 1 1 d R
C13Q C 0.8681(13) 0.9065(18) 0.5256(16) 0.296(18) Uani 1 1 d .
H15Q H 0.8925 0.9514 0.5056 0.355 Uiso 1 1 d R
H16Q H 0.8932 0.8642 0.5041 0.355 Uiso 1 1 d R
H17Q H 0.8991 0.9252 0.5808 0.355 Uiso 1 1 d R
C2Q C 0.6957(7) 0.7545(6) 0.3880(6) 0.073(2) Uani 1 1 d .
H2Q H 0.7217 0.7310 0.4242 0.087 Uiso 1 1 d R
C3Q C 0.6558(7) 0.7099(6) 0.3094(7) 0.087(3) Uani 1 1 d .
H3Q H 0.6549 0.6570 0.2925 0.104 Uiso 1 1 d R
C4Q C 0.6151(8) 0.7495(9) 0.2537(6) 0.097(4) Uani 1 1 d .
C41Q C 0.5787(12) 0.7043(13) 0.1682(9) 0.173(8) Uani 1 1 d .
H41Q H 0.5090 0.7076 0.1433 0.207 Uiso 1 1 d R
H42Q H 0.5689 0.6478 0.1614 0.207 Uiso 1 1 d R
H43Q H 0.6350 0.7283 0.1459 0.207 Uiso 1 1 d R
C5Q C 0.6218(9) 0.8317(10) 0.2902(10) 0.106(4) Uani 1 1 d .
H5Q H 0.5988 0.8607 0.2586 0.127 Uiso 1 1 d R
C6Q C 0.6591(11) 0.8682(8) 0.3664(10) 0.109(4) Uani 1 1 d .
H6Q H 0.6577 0.9198 0.3865 0.131 Uiso 1 1 d R
Ru3 Ru 0.27235(5) 0.26202(3) 0.18593(3) 0.05162(18) Uani 1 1 d .
Ru4 Ru 0.01436(5) 0.26110(3) 0.12248(3) 0.05220(18) Uani 1 1 d .
O3 O 0.1847(4) 0.3341(3) 0.1528(3) 0.0497(10) Uani 1 1 d .
O4 O 0.1031(4) 0.2006(4) 0.1851(3) 0.0642(13) Uani 1 1 d .
C1R C 0.3092(8) 0.1501(5) 0.1640(5) 0.068(2) Uani 1 1 d .
C11R C 0.2471(11) 0.0669(6) 0.1718(7) 0.095(3) Uani 1 1 d .
H11R H 0.1680 0.0492 0.1421 0.114 Uiso 1 1 d R
C12R C 0.2512(15) 0.0631(8) 0.2496(9) 0.133(5) Uani 1 1 d .
H12R H 0.3251 0.0678 0.2765 0.159 Uiso 1 1 d R
H13R H 0.1974 0.0117 0.2468 0.159 Uiso 1 1 d R
H14R H 0.2339 0.1072 0.2767 0.159 Uiso 1 1 d R
C13R C 0.2955(13) 0.0058(6) 0.1311(9) 0.139(6) Uani 1 1 d .
H15R H 0.3664 0.0130 0.1650 0.167 Uiso 1 1 d R
H16R H 0.3058 0.0168 0.0845 0.167 Uiso 1 1 d R
H17R H 0.2442 -0.0495 0.1188 0.167 Uiso 1 1 d R
C2R C 0.3970(8) 0.2110(6) 0.2238(5) 0.073(2) Uani 1 1 d .
H2R H 0.4201 0.2017 0.2707 0.088 Uiso 1 1 d R
C3R C 0.4510(7) 0.2858(6) 0.2144(6) 0.075(2) Uani 1 1 d .
H3R H 0.5103 0.3252 0.2556 0.090 Uiso 1 1 d R
C4R C 0.4217(8) 0.3047(6) 0.1481(6) 0.077(2) Uani 1 1 d .
C41R C 0.4823(10) 0.3848(7) 0.1368(9) 0.110(4) Uani 1 1 d .
H41R H 0.5045 0.4284 0.1841 0.131 Uiso 1 1 d R
H42R H 0.4333 0.3943 0.0966 0.131 Uiso 1 1 d R
H43R H 0.5476 0.3827 0.1224 0.131 Uiso 1 1 d R
C5R C 0.3311(9) 0.2428(7) 0.0854(6) 0.078(3) Uani 1 1 d .
H5R H 0.3098 0.2531 0.0388 0.094 Uiso 1 1 d R
C6R C 0.2744(8) 0.1674(6) 0.0931(5) 0.077(2) Uani 1 1 d .
H6R H 0.2140 0.1283 0.0523 0.092 Uiso 1 1 d R
C1S C -0.1740(7) 0.2130(6) 0.0812(5) 0.076(2) Uani 1 1 d .
C11S C -0.2599(9) 0.1946(9) 0.1228(8) 0.108(4) Uani 1 1 d .
H11S H -0.2357 0.1682 0.1603 0.130 Uiso 1 1 d R
C12S C -0.2741(13) 0.2652(11) 0.1633(11) 0.149(6) Uani 1 1 d .
H12S H -0.2019 0.3070 0.1922 0.179 Uiso 1 1 d R
H13S H -0.3163 0.2517 0.1979 0.179 Uiso 1 1 d R
H14S H -0.3138 0.2848 0.1269 0.179 Uiso 1 1 d R
C13S C -0.3690(12) 0.1310(12) 0.0606(9) 0.179(9) Uani 1 1 d .
H15S H -0.4087 0.0926 0.0829 0.214 Uiso 1 1 d R
H16S H -0.3504 0.1023 0.0185 0.214 Uiso 1 1 d R
H17S H -0.4155 0.1589 0.0419 0.214 Uiso 1 1 d R
C2S C -0.1261(7) 0.2893(6) 0.0686(5) 0.069(2) Uani 1 1 d .
H2S H -0.1471 0.3326 0.0884 0.082 Uiso 1 1 d R
C3S C -0.0495(7) 0.3008(6) 0.0276(5) 0.067(2) Uani 1 1 d .
H3S H -0.0204 0.3515 0.0202 0.081 Uiso 1 1 d R
C4S C -0.0143(7) 0.2371(6) -0.0035(5) 0.072(2) Uani 1 1 d .
C41S C 0.0699(8) 0.2491(8) -0.0485(5) 0.092(3) Uani 1 1 d .
H41S H 0.0312 0.2381 -0.1019 0.111 Uiso 1 1 d R
H42S H 0.1087 0.2122 -0.0440 0.111 Uiso 1 1 d R
H43S H 0.1230 0.3046 -0.0280 0.111 Uiso 1 1 d R
C5S C -0.0565(8) 0.1627(5) 0.0131(6) 0.081(3) Uani 1 1 d .
H5S H -0.0325 0.1204 -0.0039 0.097 Uiso 1 1 d R
C6S C -0.1334(8) 0.1521(5) 0.0547(6) 0.077(2) Uani 1 1 d .
H6S H -0.1588 0.1028 0.0653 0.092 Uiso 1 1 d R
N1A N 0.2130(5) 0.6690(3) 0.3510(3) 0.0487(12) Uani 1 1 d .
C1AA C 0.1616(5) 0.5849(4) 0.3239(4) 0.0442(13) Uani 1 1 d .
C2A C 0.1439(5) 0.5419(4) 0.2457(4) 0.0436(13) Uani 1 1 d .
H2A H 0.1654 0.5717 0.2129 0.052 Uiso 1 1 d R
C3A C 0.0971(5) 0.4603(4) 0.2178(4) 0.0455(14) Uani 1 1 d .
H3A H 0.0863 0.4348 0.1660 0.055 Uiso 1 1 d R
C3AA C 0.0637(6) 0.4117(4) 0.2650(4) 0.0475(14) Uani 1 1 d .
N4A N 0.0242(5) 0.3282(3) 0.2355(3) 0.0495(13) Uani 1 1 d .
C5A C -0.0103(7) 0.2836(5) 0.2800(5) 0.065(2) Uani 1 1 d .
H5A H -0.0367 0.2268 0.2600 0.077 Uiso 1 1 d R
C6A C -0.0083(8) 0.3186(5) 0.3561(5) 0.067(2) Uani 1 1 d .
H6A H -0.0358 0.2854 0.3847 0.080 Uiso 1 1 d R
C7A C 0.0333(6) 0.4005(5) 0.3869(5) 0.0611(19) Uani 1 1 d .
H7A H 0.0362 0.4241 0.4374 0.073 Uiso 1 1 d R
C7AA C 0.0730(5) 0.4513(4) 0.3424(4) 0.0451(14) Uani 1 1 d .
C8A C 0.1361(6) 0.5827(5) 0.4478(4) 0.0563(17) Uani 1 1 d .
H8A H 0.1103 0.5546 0.4806 0.068 Uiso 1 1 d R
C8AA C 0.1238(5) 0.5395(4) 0.3719(4) 0.0451(14) Uani 1 1 d .
C9A C 0.1864(7) 0.6666(6) 0.4735(5) 0.071(2) Uani 1 1 d .
H9A H 0.1934 0.6960 0.5233 0.086 Uiso 1 1 d R
C10A C 0.2263(6) 0.7063(5) 0.4240(5) 0.0619(19) Uani 1 1 d .
H10A H 0.2649 0.7628 0.4432 0.074 Uiso 1 1 d R
N1B N 0.4747(5) 0.6734(4) 0.4113(3) 0.0503(13) Uani 1 1 d .
C1AB C 0.4338(5) 0.5885(4) 0.3878(4) 0.0461(14) Uani 1 1 d .
C2B C 0.4236(6) 0.5454(4) 0.3110(4) 0.0476(14) Uani 1 1 d .
H2B H 0.4487 0.5745 0.2787 0.057 Uiso 1 1 d R
C3B C 0.3781(6) 0.4633(4) 0.2847(4) 0.0501(15) Uani 1 1 d .
H3B H 0.3703 0.4368 0.2337 0.060 Uiso 1 1 d R
C3AB C 0.3417(6) 0.4154(4) 0.3322(4) 0.0476(14) Uani 1 1 d .
N4B N 0.2910(5) 0.3315(4) 0.3002(4) 0.0539(14) Uani 1 1 d .
C5B C 0.2530(8) 0.2896(5) 0.3473(5) 0.065(2) Uani 1 1 d .
H5B H 0.2180 0.2329 0.3271 0.078 Uiso 1 1 d R
C6B C 0.2629(8) 0.3257(6) 0.4230(5) 0.070(2) Uani 1 1 d .
H6B H 0.2342 0.2939 0.4524 0.085 Uiso 1 1 d R
C7B C 0.3153(6) 0.4090(5) 0.4547(4) 0.0564(17) Uani 1 1 d .
H7B H 0.3243 0.4338 0.5063 0.068 Uiso 1 1 d R
C7AB C 0.3543(5) 0.4558(4) 0.4107(4) 0.0485(15) Uani 1 1 d .
C8B C 0.4141(6) 0.5885(5) 0.5146(4) 0.0581(18) Uani 1 1 d .
H8B H 0.3954 0.5614 0.5498 0.070 Uiso 1 1 d R
C8AB C 0.4010(5) 0.5435(4) 0.4377(4) 0.0469(14) Uani 1 1 d .
C9B C 0.4544(7) 0.6721(5) 0.5355(4) 0.064(2) Uani 1 1 d .
H9B H 0.4637 0.7024 0.5855 0.077 Uiso 1 1 d R
C10B C 0.4813(7) 0.7114(5) 0.4831(4) 0.0621(19) Uani 1 1 d .
H10B H 0.5058 0.7683 0.4987 0.075 Uiso 1 1 d R
S1 S 0.2423(2) 0.51201(16) 0.05890(13) 0.0793(6) Uani 1 1 d D
O11T O 0.2597(8) 0.4417(5) 0.0711(5) 0.131(3) Uiso 1 1 d D
O12T O 0.3179(8) 0.5872(5) 0.1084(5) 0.145(3) Uiso 1 1 d D
O13T O 0.1289(7) 0.5040(7) 0.0478(7) 0.187(5) Uiso 1 1 d D
C1T C 0.2613(8) 0.5085(6) -0.0323(6) 0.112(4) Uiso 1 1 d D
F11T F 0.3579(7) 0.5066(6) -0.0325(5) 0.167(4) Uiso 1 1 d D
F12T F 0.1855(10) 0.4443(7) -0.0852(6) 0.225(5) Uiso 1 1 d D
F13T F 0.2542(9) 0.5709(6) -0.0533(6) 0.191(4) Uiso 1 1 d D
S2 S 0.7873(3) 0.5341(3) 0.37082(15) 0.1081(12) Uani 1 1 d D
O21T O 0.8613(6) 0.5057(5) 0.4106(4) 0.107(2) Uiso 1 1 d D
O22T O 0.6711(7) 0.4951(6) 0.3556(6) 0.156(4) Uiso 1 1 d D
O23T O 0.8215(11) 0.6215(6) 0.4036(7) 0.193(5) Uiso 1 1 d D
C2T C 0.8051(6) 0.5229(5) 0.2790(5) 0.075(2) Uiso 1 1 d D
F21T F 0.7438(6) 0.5504(4) 0.2357(4) 0.113(2) Uiso 1 1 d D
F22T F 0.9086(6) 0.5587(5) 0.2811(4) 0.131(2) Uiso 1 1 d D
F23T F 0.7750(9) 0.4465(6) 0.2440(6) 0.183(4) Uiso 1 1 d D
S3 S 0.4117(4) 0.9117(2) 0.6268(3) 0.1402(15) Uani 1 1 d D
O31T O 0.3488(10) 0.9025(8) 0.5517(6) 0.191(5) Uiso 1 1 d D
O32T O 0.4644(12) 0.8545(8) 0.6246(9) 0.234(7) Uiso 1 1 d D
O33T O 0.4837(13) 0.9937(7) 0.6660(10) 0.282(9) Uiso 1 1 d D
C3T C 0.3127(13) 0.8882(11) 0.6752(9) 0.55(4) Uiso 1 1 d D
F31T F 0.2611(17) 0.9383(14) 0.6729(14) 0.395(13) Uiso 1 1 d D
F32T F 0.2395(19) 0.8159(12) 0.6406(17) 0.51(2) Uiso 1 1 d D
F33T F 0.360(2) 0.893(2) 0.7446(11) 0.53(2) Uiso 1 1 d D
S4 S -0.0893(5) -0.0252(2) 0.1446(3) 0.159(2) Uani 1 1 d D
O41T O -0.0585(13) 0.0577(6) 0.1914(8) 0.240(7) Uiso 1 1 d D
O42T O -0.0846(12) -0.0335(9) 0.0715(6) 0.210(6) Uiso 1 1 d D
O43T O -0.0248(14) -0.0628(11) 0.1877(10) 0.296(10) Uiso 1 1 d D
C4T C -0.2231(11) -0.0736(8) 0.1489(8) 0.64(6) Uiso 1 1 d D
F41T F -0.2613(12) -0.1492(8) 0.1089(9) 0.275(7) Uiso 1 1 d D
F42T F -0.2102(14) -0.0673(11) 0.2218(8) 0.317(9) Uiso 1 1 d D
F43T F -0.2838(13) -0.0371(12) 0.1215(12) 0.365(12) Uiso 1 1 d D

loop_
_atom_site_aniso_label
_atom_site_aniso_U_11
_atom_site_aniso_U_22
_atom_site_aniso_U_33
_atom_site_aniso_U_23
_atom_site_aniso_U_13
_atom_site_aniso_U_12
Ru1 0.0430(3) 0.0414(3) 0.0638(4) 0.0149(2) 0.0158(2) 0.0169(2)
Ru2 0.0411(3) 0.0470(3) 0.0589(3) 0.0159(2) 0.0164(2) 0.0158(2)
O1 0.044(2) 0.051(3) 0.056(3) 0.015(2) 0.014(2) 0.020(2)
O2 0.039(2) 0.112(5) 0.069(3) 0.041(3) 0.026(2) 0.041(3)
C1P 0.055(4) 0.064(5) 0.096(6) 0.027(5) 0.021(4) 0.032(4)
C11P 0.064(5) 0.101(7) 0.110(8) 0.033(6) 0.036(5) 0.045(5)
C12P 0.079(7) 0.177(13) 0.170(13) 0.071(11) 0.063(8) 0.080(9)
C13P 0.139(13) 0.174(15) 0.171(15) -0.036(12) 0.067(11) 0.082(12)
C2P 0.055(4) 0.049(4) 0.083(6) 0.023(4) 0.006(4) 0.018(3)
C3P 0.064(5) 0.062(5) 0.077(5) 0.030(4) 0.013(4) 0.033(4)
C4P 0.066(5) 0.092(7) 0.111(7) 0.070(6) 0.031(5) 0.047(5)
C41P 0.097(8) 0.140(10) 0.110(8) 0.084(8) 0.053(7) 0.062(7)
C5P 0.063(5) 0.046(4) 0.112(7) 0.032(5) 0.015(5) 0.017(4)
C6P 0.065(5) 0.046(4) 0.122(8) 0.022(5) 0.031(5) 0.027(4)
C1Q 0.054(5) 0.086(7) 0.116(9) 0.000(7) 0.014(5) 0.012(5)
C11Q 0.093(8) 0.099(9) 0.115(10) 0.003(8) 0.008(7) 0.012(7)
C12Q 0.189(17) 0.089(9) 0.131(12) 0.016(9) 0.030(12) -0.009(10)
C13Q 0.064(9) 0.33(3) 0.31(3) -0.10(3) -0.018(14) 0.021(15)
C2Q 0.055(5) 0.089(7) 0.087(6) 0.037(5) 0.026(4) 0.034(4)
C3Q 0.054(5) 0.059(5) 0.142(10) 0.007(6) 0.054(6) 0.016(4)
C4Q 0.053(5) 0.140(10) 0.060(5) 0.006(6) 0.024(4) -0.001(6)
C41Q 0.086(9) 0.29(2) 0.119(11) 0.021(13) 0.058(8) 0.043(12)
C5Q 0.071(6) 0.143(11) 0.155(12) 0.112(11) 0.059(8) 0.044(7)
C6Q 0.083(8) 0.089(8) 0.145(12) 0.045(9) 0.043(8) 0.005(6)
Ru3 0.0600(4) 0.0451(3) 0.0567(3) 0.0201(3) 0.0181(3) 0.0254(3)
Ru4 0.0536(3) 0.0416(3) 0.0603(4) 0.0156(3) 0.0178(3) 0.0159(2)
O3 0.047(2) 0.048(3) 0.060(3) 0.021(2) 0.017(2) 0.022(2)
O4 0.058(3) 0.078(4) 0.068(3) 0.031(3) 0.020(3) 0.033(3)
C1R 0.082(6) 0.056(4) 0.071(5) 0.018(4) 0.015(4) 0.040(4)
C11R 0.116(8) 0.052(5) 0.125(9) 0.034(5) 0.034(7) 0.036(5)
C12R 0.188(15) 0.074(7) 0.149(13) 0.046(8) 0.053(11) 0.055(9)
C13R 0.189(15) 0.053(6) 0.142(11) -0.011(6) 0.004(10) 0.061(8)
C2R 0.086(6) 0.070(5) 0.075(5) 0.023(4) 0.020(5) 0.048(5)
C3R 0.061(5) 0.072(6) 0.091(6) 0.015(5) 0.019(4) 0.034(4)
C4R 0.076(6) 0.075(6) 0.099(7) 0.028(5) 0.046(5) 0.041(5)
C41R 0.102(8) 0.110(9) 0.174(12) 0.085(9) 0.092(9) 0.053(7)
C5R 0.100(7) 0.102(7) 0.076(6) 0.048(5) 0.048(5) 0.067(6)
C6R 0.083(6) 0.079(6) 0.064(5) 0.001(4) 0.021(4) 0.041(5)
C1S 0.054(5) 0.086(6) 0.071(5) 0.014(5) 0.016(4) 0.013(4)
C11S 0.065(6) 0.126(10) 0.131(10) 0.033(8) 0.042(6) 0.027(6)
C12S 0.118(12) 0.161(15) 0.192(17) 0.058(13) 0.076(12) 0.061(11)
C13S 0.083(9) 0.230(19) 0.134(12) 0.002(12) 0.044(8) -0.030(10)
C2S 0.063(5) 0.074(5) 0.063(5) 0.016(4) 0.009(4) 0.027(4)
C3S 0.063(5) 0.069(5) 0.059(4) 0.020(4) 0.006(4) 0.019(4)
C4S 0.067(5) 0.085(6) 0.053(4) 0.015(4) 0.008(4) 0.026(5)
C41S 0.075(6) 0.144(10) 0.063(5) 0.028(6) 0.028(5) 0.046(6)
C5S 0.078(6) 0.054(5) 0.087(6) 0.006(4) 0.005(5) 0.018(4)
C6S 0.075(6) 0.055(5) 0.081(6) 0.009(4) 0.019(5) 0.008(4)
N1A 0.048(3) 0.046(3) 0.056(3) 0.012(2) 0.021(3) 0.021(2)
C1AA 0.041(3) 0.046(3) 0.048(3) 0.012(3) 0.016(3) 0.020(3)
C2A 0.050(3) 0.046(3) 0.043(3) 0.020(3) 0.020(3) 0.021(3)
C3A 0.044(3) 0.052(4) 0.043(3) 0.017(3) 0.015(3) 0.019(3)
C3AA 0.048(3) 0.050(4) 0.050(3) 0.017(3) 0.016(3) 0.025(3)
N4A 0.051(3) 0.045(3) 0.058(3) 0.022(3) 0.023(3) 0.016(2)
C5A 0.063(5) 0.055(4) 0.091(6) 0.036(4) 0.039(4) 0.022(4)
C6A 0.084(6) 0.070(5) 0.076(5) 0.044(4) 0.050(5) 0.035(4)
C7A 0.058(4) 0.085(6) 0.061(4) 0.038(4) 0.031(4) 0.034(4)
C7AA 0.042(3) 0.059(4) 0.045(3) 0.024(3) 0.020(3) 0.023(3)
C8A 0.051(4) 0.073(5) 0.044(4) 0.016(3) 0.016(3) 0.023(4)
C8AA 0.038(3) 0.059(4) 0.044(3) 0.017(3) 0.016(3) 0.024(3)
C9A 0.063(5) 0.090(6) 0.049(4) 0.002(4) 0.021(4) 0.024(4)
C10A 0.052(4) 0.057(4) 0.069(5) 0.004(4) 0.018(4) 0.019(3)
N1B 0.046(3) 0.052(3) 0.050(3) 0.011(3) 0.013(2) 0.017(3)
C1AB 0.042(3) 0.052(4) 0.050(3) 0.021(3) 0.015(3) 0.021(3)
C2B 0.050(4) 0.053(4) 0.045(3) 0.018(3) 0.017(3) 0.022(3)
C3B 0.056(4) 0.056(4) 0.046(3) 0.019(3) 0.020(3) 0.026(3)
C3AB 0.048(3) 0.056(4) 0.050(4) 0.025(3) 0.017(3) 0.026(3)
N4B 0.061(4) 0.047(3) 0.062(3) 0.026(3) 0.020(3) 0.024(3)
C5B 0.085(6) 0.056(4) 0.073(5) 0.036(4) 0.030(4) 0.034(4)
C6B 0.092(6) 0.078(6) 0.067(5) 0.047(5) 0.034(5) 0.043(5)
C7B 0.059(4) 0.073(5) 0.050(4) 0.029(4) 0.018(3) 0.035(4)
C7AB 0.040(3) 0.062(4) 0.050(4) 0.023(3) 0.012(3) 0.023(3)
C8B 0.059(4) 0.074(5) 0.041(3) 0.015(3) 0.016(3) 0.026(4)
C8AB 0.038(3) 0.065(4) 0.045(3) 0.019(3) 0.011(3) 0.027(3)
C9B 0.068(5) 0.076(5) 0.044(4) 0.010(4) 0.023(3) 0.024(4)
C10B 0.062(4) 0.059(4) 0.058(4) 0.007(3) 0.017(4) 0.020(4)
S1 0.0972(17) 0.0829(15) 0.0603(12) 0.0249(11) 0.0338(12) 0.0281(13)
S2 0.0937(18) 0.213(4) 0.0680(14) 0.074(2) 0.0408(14) 0.091(2)
S3 0.158(4) 0.098(2) 0.133(3) -0.002(2) 0.009(3) 0.057(2)
S4 0.248(6) 0.078(2) 0.131(3) 0.026(2) 0.081(4) 0.022(3)

loop_
_atom_type_symbol
_atom_type_description
_atom_type_scat_dispersion_real
_atom_type_scat_dispersion_imag
_atom_type_scat_source
C C 0.0033 0.0016 'International Tables Vol C Tables 4.2.6.8 and 6.1.1.4'
H H 0.0000 0.0000 'International Tables Vol C Tables 4.2.6.8 and 6.1.1.4'
N N 0.0061 0.0033 'International Tables Vol C Tables 4.2.6.8 and 6.1.1.4'
O O 0.0106 0.0060 'International Tables Vol C Tables 4.2.6.8 and 6.1.1.4'
F F 0.0171 0.0103 'International Tables Vol C Tables 4.2.6.8 and 6.1.1.4'
S S 0.1246 0.1234 'International Tables Vol C Tables 4.2.6.8 and 6.1.1.4'
Ru Ru -1.2594 0.8363 'International Tables Vol C Tables 4.2.6.8 and 6.1.1.4'

loop_
_geom_angle_atom_site_label_1
_geom_angle_atom_site_label_2
_geom_angle_atom_site_label_3
_geom_angle
O1 Ru1 C2P 122.5(3)
O1 Ru1 N1A 85.22(19)
C2P Ru1 N1A 92.6(3)
O1 Ru1 C3P 97.0(3)
C2P Ru1 C3P 37.6(3)
N1A Ru1 C3P 120.1(3)
O1 Ru1 C5P 121.8(3)
C2P Ru1 C5P 79.5(3)
N1A Ru1 C5P 151.9(3)
C3P Ru1 C5P 68.0(3)
O1 Ru1 C6P 156.7(3)
C2P Ru1 C6P 67.8(3)
N1A Ru1 C6P 116.5(3)
C3P Ru1 C6P 79.8(4)
C5P Ru1 C6P 35.6(4)
O1 Ru1 C4P 96.0(3)
C2P Ru1 C4P 67.9(3)
N1A Ru1 C4P 157.7(3)
C3P Ru1 C4P 37.6(3)
C5P Ru1 C4P 38.4(4)
C6P Ru1 C4P 67.2(4)
O1 Ru1 O2 76.63(19)
C2P Ru1 O2 160.7(3)
N1A Ru1 O2 85.5(2)
C3P Ru1 O2 153.3(3)
C5P Ru1 O2 93.1(3)
C6P Ru1 O2 95.9(3)
C4P Ru1 O2 116.5(3)
O1 Ru1 C1P 159.3(3)
C2P Ru1 C1P 37.4(3)
N1A Ru1 C1P 90.3(3)
C3P Ru1 C1P 67.9(3)
C5P Ru1 C1P 67.0(3)
C6P Ru1 C1P 38.3(3)
C4P Ru1 C1P 80.7(3)
O2 Ru1 C1P 123.3(3)
O1 Ru2 N1B 85.2(2)
O1 Ru2 C3Q 112.8(3)
N1B Ru2 C3Q 102.0(4)
O1 Ru2 C5Q 109.1(4)
N1B Ru2 C5Q 165.1(4)
C3Q Ru2 C5Q 69.2(5)
O1 Ru2 C2Q 146.9(3)
N1B Ru2 C2Q 87.9(3)
C3Q Ru2 C2Q 37.7(4)
C5Q Ru2 C2Q 77.8(4)
O1 Ru2 C4Q 95.5(3)
N1B Ru2 C4Q 138.4(5)
C3Q Ru2 C4Q 39.9(5)
C5Q Ru2 C4Q 39.1(5)
C2Q Ru2 C4Q 69.1(4)
O1 Ru2 C6Q 137.9(5)
N1B Ru2 C6Q 133.0(5)
C3Q Ru2 C6Q 80.1(5)
C5Q Ru2 C6Q 35.6(5)
C2Q Ru2 C6Q 65.0(5)
C4Q Ru2 C6Q 68.4(5)
O1 Ru2 C1Q 171.8(4)
N1B Ru2 C1Q 102.9(4)
C3Q Ru2 C1Q 67.1(4)
C5Q Ru2 C1Q 62.8(5)
C2Q Ru2 C1Q 36.6(4)
C4Q Ru2 C1Q 79.3(4)
C6Q Ru2 C1Q 34.1(5)
O1 Ru2 O2 76.6(2)
N1B Ru2 O2 84.2(2)
C3Q Ru2 O2 168.9(3)
C5Q Ru2 O2 102.7(4)
C2Q Ru2 O2 134.8(3)
C4Q Ru2 O2 136.6(5)
C6Q Ru2 O2 89.0(4)
C1Q Ru2 O2 102.7(3)
Ru1 O1 Ru2 106.4(2)
Ru2 O2 Ru1 98.5(2)
C2P C1P C6P 115.8(8)
C2P C1P C11P 119.0(8)
C6P C1P C11P 125.1(9)
C2P C1P Ru1 68.4(4)
C6P C1P Ru1 69.4(4)
C11P C1P Ru1 131.7(7)
C1P C11P C12P 107.2(9)
C1P C11P C13P 112.2(10)
C12P C11P C13P 109.7(10)
C3P C2P C1P 122.4(8)
C3P C2P Ru1 71.3(5)
C1P C2P Ru1 74.2(5)
C2P C3P C4P 121.2(9)
C2P C3P Ru1 71.1(5)
C4P C3P Ru1 73.2(5)
C3P C4P C5P 116.6(8)
C3P C4P C41P 120.8(10)
C5P C4P C41P 122.6(10)
C3P C4P Ru1 69.2(5)
C5P C4P Ru1 70.0(5)
C41P C4P Ru1 129.6(6)
C6P C5P C4P 122.0(8)
C6P C5P Ru1 72.3(5)
C4P C5P Ru1 71.5(4)
C5P C6P C1P 122.0(9)
C5P C6P Ru1 72.1(5)
C1P C6P Ru1 72.3(4)
C6Q C1Q C2Q 123.7(13)
C6Q C1Q C11Q 123.2(13)
C2Q C1Q C11Q 113.0(12)
C6Q C1Q Ru2 72.9(7)
C2Q C1Q Ru2 70.5(5)
C11Q C1Q Ru2 128.9(9)
C12Q C11Q C13Q 108.1(16)
C12Q C11Q C1Q 116.4(14)
C13Q C11Q C1Q 107.5(15)
C1Q C2Q C3Q 120.6(10)
C1Q C2Q Ru2 72.8(6)
C3Q C2Q Ru2 70.9(5)
C2Q C3Q C4Q 118.0(9)
C2Q C3Q Ru2 71.3(5)
C4Q C3Q Ru2 71.1(5)
C5Q C4Q C3Q 113.5(9)
C5Q C4Q C41Q 127.9(15)
C3Q C4Q C41Q 118.6(14)
C5Q C4Q Ru2 69.6(5)
C3Q C4Q Ru2 69.1(5)
C41Q C4Q Ru2 132.7(7)
C6Q C5Q C4Q 123.8(11)
C6Q C5Q Ru2 73.3(6)
C4Q C5Q Ru2 71.3(6)
C1Q C6Q C5Q 120.3(14)
C1Q C6Q Ru2 73.0(7)
C5Q C6Q Ru2 71.0(7)
O3 Ru3 N4B 83.7(2)
O3 Ru3 O4 74.81(19)
N4B Ru3 O4 83.7(2)
O3 Ru3 C6R 115.7(3)
N4B Ru3 C6R 160.1(3)
O4 Ru3 C6R 96.7(3)
O3 Ru3 C5R 96.0(3)
N4B Ru3 C5R 151.3(4)
O4 Ru3 C5R 124.1(3)
C6R Ru3 C5R 37.5(4)
O3 Ru3 C3R 129.8(3)
N4B Ru3 C3R 91.7(3)
O4 Ru3 C3R 154.4(3)
C6R Ru3 C3R 79.4(4)
C5R Ru3 C3R 66.4(4)
O3 Ru3 C2R 167.0(3)
N4B Ru3 C2R 94.3(3)
O4 Ru3 C2R 117.9(3)
C6R Ru3 C2R 67.8(4)
C5R Ru3 C2R 79.5(4)
C3R Ru3 C2R 37.2(3)
O3 Ru3 C1R 151.7(3)
N4B Ru3 C1R 121.5(3)
O4 Ru3 C1R 94.2(3)
C6R Ru3 C1R 38.6(3)
C5R Ru3 C1R 68.3(3)
C3R Ru3 C1R 66.9(3)
C2R Ru3 C1R 36.9(3)
O3 Ru3 C4R 101.8(3)
N4B Ru3 C4R 113.6(3)
O4 Ru3 C4R 162.2(3)
C6R Ru3 C4R 68.6(4)
C5R Ru3 C4R 38.1(4)
C3R Ru3 C4R 36.2(4)
C2R Ru3 C4R 67.2(4)
C1R Ru3 C4R 80.7(3)
O3 Ru4 N4A 84.8(2)
O3 Ru4 C3S 99.1(3)
N4A Ru4 C3S 117.4(3)
O3 Ru4 O4 74.53(19)
N4A Ru4 O4 83.3(2)
C3S Ru4 O4 158.2(3)
O3 Ru4 C2S 126.6(3)
N4A Ru4 C2S 92.3(3)
C3S Ru4 C2S 37.4(3)
O4 Ru4 C2S 158.1(3)
O3 Ru4 C5S 117.1(3)
N4A Ru4 C5S 157.2(3)
C3S Ru4 C5S 67.8(4)
O4 Ru4 C5S 96.1(3)
C2S Ru4 C5S 79.8(4)
O3 Ru4 C6S 153.0(3)
N4A Ru4 C6S 120.0(3)
C3S Ru4 C6S 79.6(4)
O4 Ru4 C6S 96.6(3)
C2S Ru4 C6S 67.1(4)
C5S Ru4 C6S 37.3(4)
O3 Ru4 C4S 94.8(3)
N4A Ru4 C4S 155.0(3)
C3S Ru4 C4S 37.9(3)
O4 Ru4 C4S 120.8(3)
C2S Ru4 C4S 67.9(3)
C5S Ru4 C4S 37.6(4)
C6S Ru4 C4S 67.5(4)
O3 Ru4 C1S 164.1(3)
N4A Ru4 C1S 93.5(3)
C3S Ru4 C1S 67.6(3)
O4 Ru4 C1S 121.1(3)
C2S Ru4 C1S 37.5(3)
C5S Ru4 C1S 67.2(4)
C6S Ru4 C1S 36.9(4)
C4S Ru4 C1S 80.1(3)
Ru3 O3 Ru4 105.8(2)
Ru3 O4 Ru4 101.3(2)
C2R C1R C6R 118.0(8)
C2R C1R C11R 122.3(9)
C6R C1R C11R 119.7(9)
C2R C1R Ru3 71.1(5)
C6R C1R Ru3 69.4(4)
C11R C1R Ru3 129.7(7)
C12R C11R C1R 117.1(10)
C12R C11R C13R 110.6(10)
C1R C11R C13R 106.3(10)
C1R C2R C3R 120.5(9)
C1R C2R Ru3 72.0(5)
C3R C2R Ru3 71.2(5)
C4R C3R C2R 123.6(9)
C4R C3R Ru3 73.0(5)
C2R C3R Ru3 71.6(5)
C3R C4R C5R 117.1(9)
C3R C4R C41R 123.8(11)
C5R C4R C41R 119.1(10)
C3R C4R Ru3 70.8(5)
C5R C4R Ru3 69.8(5)
C41R C4R Ru3 132.5(6)
C6R C5R C4R 120.9(9)
C6R C5R Ru3 70.5(5)
C4R C5R Ru3 72.0(5)
C5R C6R C1R 119.9(9)
C5R C6R Ru3 71.9(5)
C1R C6R Ru3 72.0(5)
C6S C1S C2S 116.5(8)
C6S C1S C11S 118.4(10)
C2S C1S C11S 125.1(10)
C6S C1S Ru4 68.9(5)
C2S C1S Ru4 68.1(5)
C11S C1S Ru4 132.0(8)
C12S C11S C1S 113.4(12)
C12S C11S C13S 113.4(13)
C1S C11S C13S 105.7(11)
C3S C2S C1S 121.6(9)
C3S C2S Ru4 70.9(5)
C1S C2S Ru4 74.4(5)
C2S C3S C4S 121.6(9)
C2S C3S Ru4 71.7(5)
C4S C3S Ru4 73.5(5)
C5S C4S C3S 116.8(9)
C5S C4S C41S 121.1(10)
C3S C4S C41S 122.0(9)
C5S C4S Ru4 69.7(5)
C3S C4S Ru4 68.7(5)
C41S C4S Ru4 129.7(6)
C6S C5S C4S 120.9(9)
C6S C5S Ru4 71.4(6)
C4S C5S Ru4 72.7(5)
C5S C6S C1S 122.4(9)
C5S C6S Ru4 71.4(5)
C1S C6S Ru4 74.2(5)
C10A N1A C1AA 118.0(6)
C10A N1A Ru1 116.7(5)
C1AA N1A Ru1 125.2(4)
N1A C1AA C8AA 121.4(6)
N1A C1AA C2A 120.2(6)
C8AA C1AA C2A 118.4(6)
C3A C2A C1AA 122.1(6)
C2A C3A C3AA 121.6(6)
N4A C3AA C3A 119.6(6)
N4A C3AA C7AA 121.6(6)
C3A C3AA C7AA 118.8(6)
C5A N4A C3AA 118.6(6)
C5A N4A Ru4 116.0(5)
C3AA N4A Ru4 125.4(4)
N4A C5A C6A 122.8(7)
C7A C6A C5A 119.4(7)
C6A C7A C7AA 120.2(7)
C3AA C7AA C7A 117.2(7)
C3AA C7AA C8AA 118.9(6)
C7A C7AA C8AA 123.9(6)
C9A C8A C8AA 119.8(7)
C8A C8AA C1AA 118.0(6)
C8A C8AA C7AA 122.0(6)
C1AA C8AA C7AA 120.0(6)
C8A C9A C10A 118.7(7)
N1A C10A C9A 124.0(8)
C10B N1B C1AB 117.4(6)
C10B N1B Ru2 117.4(5)
C1AB N1B Ru2 125.2(4)
N1B C1AB C8AB 121.9(6)
N1B C1AB C2B 119.1(6)
C8AB C1AB C2B 119.0(6)
C3B C2B C1AB 120.8(6)
C2B C3B C3AB 122.1(6)
N4B C3AB C3B 118.8(6)
N4B C3AB C7AB 122.0(6)
C3B C3AB C7AB 119.1(6)
C5B N4B C3AB 116.1(6)
C5B N4B Ru3 117.5(5)
C3AB N4B Ru3 126.4(4)
N4B C5B C6B 124.1(8)
C7B C6B C5B 119.4(7)
C7AB C7B C6B 120.1(7)
C7B C7AB C3AB 118.4(7)
C7B C7AB C8AB 123.3(7)
C3AB C7AB C8AB 118.2(6)
C9B C8B C8AB 118.7(7)
C1AB C8AB C8B 117.6(7)
C1AB C8AB C7AB 120.6(6)
C8B C8AB C7AB 121.7(6)
C8B C9B C10B 120.2(7)
N1B C10B C9B 124.1(8)
O12T S1 O11T 117.3(6)
O12T S1 O13T 113.4(6)
O11T S1 O13T 111.7(6)
O12T S1 C1T 105.6(5)
O11T S1 C1T 102.9(5)
O13T S1 C1T 104.3(6)
F11T C1T F13T 107.2(9)
F11T C1T F12T 108.4(9)
F13T C1T F12T 106.4(9)
F11T C1T S1 110.7(7)
F13T C1T S1 113.0(8)
F12T C1T S1 110.9(8)
O21T S2 O22T 120.2(6)
O21T S2 O23T 110.6(6)
O22T S2 O23T 110.6(7)
O21T S2 C2T 106.4(4)
O22T S2 C2T 104.0(5)
O23T S2 C2T 103.4(6)
F23T C2T F21T 106.6(8)
F23T C2T F22T 107.6(8)
F21T C2T F22T 107.3(7)
F23T C2T S2 108.5(7)
F21T C2T S2 113.4(6)
F22T C2T S2 113.1(6)
O32T S3 O33T 115.0(9)
O32T S3 O31T 110.4(8)
O33T S3 O31T 111.6(8)
O32T S3 C3T 108.2(7)
O33T S3 C3T 106.5(8)
O31T S3 C3T 104.6(7)
F32T C3T F33T 109.3(13)
F32T C3T F31T 107.3(12)
F33T C3T F31T 111.8(13)
F32T C3T S3 110.7(12)
F33T C3T S3 110.4(12)
F31T C3T S3 107.3(11)
O42T S4 O41T 114.6(8)
O42T S4 O43T 114.9(9)
O41T S4 O43T 107.7(8)
O42T S4 C4T 113.2(7)
O41T S4 C4T 103.3(7)
O43T S4 C4T 101.8(7)
F43T C4T F41T 110.7(12)
F43T C4T F42T 114.6(12)
F41T C4T F42T 109.7(11)
F43T C4T S4 106.7(11)
F41T C4T S4 109.9(10)
F42T C4T S4 105.0(10)

loop_
_geom_bond_atom_site_label_1
_geom_bond_atom_site_label_2
_geom_bond_distance
Ru1 O1 2.078(5)
Ru1 C2P 2.146(8)
Ru1 N1A 2.147(6)
Ru1 C3P 2.147(8)
Ru1 C5P 2.179(8)
Ru1 C6P 2.181(8)
Ru1 C4P 2.199(9)
Ru1 O2 2.210(5)
Ru1 C1P 2.220(8)
Ru2 O1 2.091(5)
Ru2 N1B 2.152(6)
Ru2 C3Q 2.158(8)
Ru2 C5Q 2.162(9)
Ru2 C2Q 2.163(8)
Ru2 C4Q 2.185(9)
Ru2 C6Q 2.190(11)
Ru2 C1Q 2.192(10)
Ru2 O2 2.197(5)
C1P C2P 1.402(12)
C1P C6P 1.445(12)
C1P C11P 1.518(13)
C11P C12P 1.524(15)
C11P C13P 1.537(17)
C2P C3P 1.382(12)
C3P C4P 1.402(12)
C4P C5P 1.441(14)
C4P C41P 1.505(14)
C5P C6P 1.331(13)
C1Q C6Q 1.285(17)
C1Q C2Q 1.368(15)
C1Q C11Q 1.609(18)
C11Q C12Q 1.31(2)
C11Q C13Q 1.47(2)
C2Q C3Q 1.398(14)
C3Q C4Q 1.481(17)
C4Q C5Q 1.454(18)
C4Q C41Q 1.512(17)
C5Q C6Q 1.333(19)
Ru3 O3 2.087(4)
Ru3 N4B 2.136(6)
Ru3 O4 2.152(5)
Ru3 C6R 2.153(8)
Ru3 C5R 2.171(9)
Ru3 C3R 2.171(9)
Ru3 C2R 2.176(8)
Ru3 C1R 2.187(8)
Ru3 C4R 2.199(9)
Ru4 O3 2.093(5)
Ru4 N4A 2.137(6)
Ru4 C3S 2.151(8)
Ru4 O4 2.159(5)
Ru4 C2S 2.162(8)
Ru4 C5S 2.176(9)
Ru4 C6S 2.176(9)
Ru4 C4S 2.214(8)
Ru4 C1S 2.244(9)
C1R C2R 1.382(12)
C1R C6R 1.435(13)
C1R C11R 1.528(13)
C11R C12R 1.454(18)
C11R C13R 1.565(16)
C2R C3R 1.387(13)
C3R C4R 1.360(14)
C4R C5R 1.428(14)
C4R C41R 1.504(13)
C5R C6R 1.391(14)
C1S C6S 1.400(14)
C1S C2S 1.420(13)
C1S C11S 1.497(14)
C11S C12S 1.414(18)
C11S C13S 1.550(18)
C2S C3S 1.381(13)
C3S C4S 1.417(13)
C4S C5S 1.415(13)
C4S C41S 1.516(13)
C5S C6S 1.391(14)
N1A C10A 1.324(9)
N1A C1AA 1.377(8)
C1AA C8AA 1.406(9)
C1AA C2A 1.421(9)
C2A C3A 1.335(9)
C3A C3AA 1.416(9)
C3AA N4A 1.367(9)
C3AA C7AA 1.420(9)
N4A C5A 1.330(9)
C5A C6A 1.410(12)
C6A C7A 1.342(12)
C7A C7AA 1.422(9)
C7AA C8AA 1.443(10)
C8A C9A 1.372(12)
C8A C8AA 1.402(9)
C9A C10A 1.381(12)
N1B C10B 1.331(9)
N1B C1AB 1.385(9)
C1AB C8AB 1.413(9)
C1AB C2B 1.423(9)
C2B C3B 1.342(10)
C3B C3AB 1.423(9)
C3AB N4B 1.378(9)
C3AB C7AB 1.429(9)
N4B C5B 1.356(9)
C5B C6B 1.375(12)
C6B C7B 1.370(12)
C7B C7AB 1.366(10)
C7AB C8AB 1.431(10)
C8B C9B 1.366(12)
C8B C8AB 1.426(9)
C9B C10B 1.371(12)
S1 O12T 1.379(7)
S1 O11T 1.411(7)
S1 O13T 1.415(8)
S1 C1T 1.759(10)
C1T F11T 1.280(9)
C1T F13T 1.290(9)
C1T F12T 1.293(9)
S2 O21T 1.385(7)
S2 O22T 1.405(8)
S2 O23T 1.442(8)
S2 C2T 1.751(9)
C2T F23T 1.279(8)
C2T F21T 1.298(8)
C2T F22T 1.301(8)
S3 O32T 1.404(9)
S3 O33T 1.408(9)
S3 O31T 1.409(8)
S3 C3T 1.736(13)
C3T F32T 1.278(11)
C3T F33T 1.278(11)
C3T F31T 1.286(11)
S4 O42T 1.353(8)
S4 O41T 1.434(9)
S4 O43T 1.456(9)
S4 C4T 1.734(13)
C4T F43T 1.274(10)
C4T F41T 1.279(10)
C4T F42T 1.305(10)
